data_7154837
loop_
_publ_author_name
'Pilgrim, Ben S.'
'Gatland, Alice E.'
'Esteves, Carlos H. A.'
'McTernan, Charlie T.'
'Jones, Geraint R.'
'Tatton, Matthew R.'
'Procopiou, Panayiotis A.'
'Donohoe, Timothy J.'

_publ_section_title
;
 Palladium-catalyzed enolate arylation as a key C-C bond-forming reaction
 for the synthesis of isoquinolines.
;
_journal_issue 3
_journal_name_full 'Organic &amp; biomolecular chemistry'
_journal_page_first 1065
_journal_page_last 1090
_journal_paper_doi 10.1039/c5ob02320c
_journal_volume 14
_journal_year 2016
_chemical_absolute_configuration unk
_chemical_compound_source syn
_chemical_formula_moiety 'C19 H21 N1'
_chemical_formula_sum 'C19 H21 N'
_chemical_formula_weight 263.38
_space_group_IT_number 4
_symmetry_cell_setting monoclinic
_symmetry_space_group_name_Hall 'P 2yb'
_symmetry_space_group_name_H-M 'P 1 21 1'
_atom_sites_solution_hydrogens difmap
_atom_sites_solution_primary other
_audit_update_record
;
2015-09-06 deposited with the CCDC.
2015-11-20 downloaded from the CCDC.
;
_cell_angle_alpha 90
_cell_angle_beta 99.9683(9)
_cell_angle_gamma 90
_cell_formula_units_Z 2
_cell_length_a 6.54580(10)
_cell_length_b 8.4459(2)
_cell_length_c 13.2079(3)
_cell_measurement_reflns_used 1732
_cell_measurement_temperature 150
_cell_measurement_theta_max 27
_cell_measurement_theta_min 5
_cell_volume 719.18(3)
_computing_cell_refinement 'DENZO/SCALEPACK (Otwinowski & Minor, 1997)'
_computing_data_collection 'COLLECT (Nonius, 2001).'
_computing_data_reduction 'DENZO/SCALEPACK (Otwinowski & Minor, 1997)'
_computing_molecular_graphics 'CAMERON (Watkin et al., 1996)'
_computing_publication_material 'CRYSTALS (Betteridge et al., 2003)'
_computing_structure_refinement 'CRYSTALS (Betteridge et al., 2003)'
_computing_structure_solution 'Superflip (Palatinus & Chapuis, 2007)'
_diffrn_ambient_temperature 150
_diffrn_measured_fraction_theta_full 0.990
_diffrn_measured_fraction_theta_max 0.988
_diffrn_measurement_device Area
_diffrn_measurement_device_type 'Nonius KappaCCD'
_diffrn_measurement_method \w
_diffrn_radiation_monochromator graphite
_diffrn_radiation_type 'Mo K\a'
_diffrn_radiation_wavelength 0.71073
_diffrn_reflns_av_R_equivalents 0.013
_diffrn_reflns_limit_h_max 8
_diffrn_reflns_limit_h_min -8
_diffrn_reflns_limit_k_max 10
_diffrn_reflns_limit_k_min -10
_diffrn_reflns_limit_l_max 17
_diffrn_reflns_limit_l_min -17
_diffrn_reflns_number 12150
_diffrn_reflns_theta_full 26.926
_diffrn_reflns_theta_max 27.476
_diffrn_reflns_theta_min 5.193
_diffrn_standards_number 0
_exptl_absorpt_coefficient_mu 0.070
_exptl_absorpt_correction_T_max 0.99
_exptl_absorpt_correction_T_min 0.95
_exptl_absorpt_correction_type multi-scan
_exptl_absorpt_process_details 'DENZO/SCALEPACK (Otwinowski & Minor, 1997)'
_exptl_crystal_colour clear-colourless
_exptl_crystal_density_diffrn 1.216
_exptl_crystal_density_method 'not measured'
_exptl_crystal_description block
_exptl_crystal_F_000 284
_exptl_crystal_size_max 0.350
_exptl_crystal_size_mid 0.250
_exptl_crystal_size_min 0.150
_refine_diff_density_max 0.16
_refine_diff_density_min -0.14
_refine_ls_extinction_method None
_refine_ls_goodness_of_fit_ref 0.9287
_refine_ls_hydrogen_treatment constr
_refine_ls_matrix_type full
_refine_ls_number_parameters 181
_refine_ls_number_reflns 1740
_refine_ls_number_restraints 1
_refine_ls_R_factor_all 0.0335
_refine_ls_R_factor_gt 0.0314
_refine_ls_shift/su_max 0.0069929
_refine_ls_shift/su_mean 0.0013227
_refine_ls_structure_factor_coef Fsqd
_refine_ls_weighting_details
;
 Method, part 1, Chebychev polynomial, (Watkin, 1994, Prince, 1982) 
 [weight] = 1.0/[A~0~*T~0~(x)+A~1~*T~1~(x) ... +A~n-1~]*T~n-1~(x)] 
 where A~i~ are the Chebychev coefficients listed below and x= Fcalc/Fmax 
 Method = Robust Weighting (Prince, 1982) 
 W = [weight] * [1-(deltaF/6*sigmaF)^2^]^2^ 
 A~i~ are: 
 42.7 69.9 42.4 18.6 4.79 
;
_refine_ls_weighting_scheme calc
_refine_ls_wR_factor_all 0.0803
_refine_ls_wR_factor_gt 0.0770
_refine_ls_wR_factor_ref 0.0803
_reflns_limit_h_max 8
_reflns_limit_h_min -8
_reflns_limit_k_max 10
_reflns_limit_k_min 0
_reflns_limit_l_max 17
_reflns_limit_l_min 0
_reflns_number_gt 1646
_reflns_number_total 1740
_reflns_threshold_expression I>2.0\s(I)
_oxford_diffrn_Wilson_B_factor 2.17
_oxford_diffrn_Wilson_scale 0.23
_oxford_refine_ls_r_factor_ref 0.0335
_oxford_refine_ls_scale 2.017(18)
_oxford_reflns_number_all 1740
_oxford_reflns_threshold_expression_ref I>-3.0\s(I)
_cod_data_source_file c5ob02320c2.cif
_cod_data_source_block 014tjd11
_cod_depositor_comments
;
The following automatic conversions were performed:

'_atom_sites_solution_primary' value 'Other' changed to 'other'
according to
/usr/data/users/saulius/crontab/automatic-downloads/rss-feeds/RSC/lib/dictionaries/cif_core.dic
dictionary named 'cif_core.dic' version 2.4.2 from 2011-04-26.

Automatic conversion script
Id: cif_fix_values 4268 2015-11-12 08:31:59Z antanas 

 Adding full bibliography for 7154836--7154840.cif.
;
_cod_original_sg_symbol_H-M 'P 21 '
_cod_original_formula_sum 'C19 H21 N1'
_cod_database_code 7154837

loop_
_symmetry_equiv_pos_as_xyz
x,y,z
-x,y+1/2,-z

loop_
_atom_site_label
_atom_site_type_symbol
_atom_site_fract_x
_atom_site_fract_y
_atom_site_fract_z
_atom_site_U_iso_or_equiv
_atom_site_occupancy
_atom_site_adp_type
_atom_site_refinement_flags_posn
N1 N 0.09272(19) 0.71691(19) 0.65831(10) 0.0281 1.0000 Uani .
C2 C 0.2652(2) 0.67917(19) 0.73005(11) 0.0225 1.0000 Uani .
C3 C 0.2386(2) 0.53520(19) 0.79532(11) 0.0212 1.0000 Uani .
C4 C 0.4390(2) 0.4926(2) 0.86934(11) 0.0230 1.0000 Uani .
C5 C 0.4061(2) 0.3470(2) 0.93396(12) 0.0251 1.0000 Uani .
C6 C 0.3422(2) 0.2054(2) 0.86279(13) 0.0278 1.0000 Uani .
C7 C 0.1403(2) 0.2453(2) 0.78967(12) 0.0265 1.0000 Uani .
C8 C 0.1734(2) 0.3907(2) 0.72506(11) 0.0249 1.0000 Uani .
C9 C -0.0315(2) 0.2804(2) 0.85236(13) 0.0281 1.0000 Uani .
C10 C 0.0327(2) 0.4220(2) 0.92384(11) 0.0263 1.0000 Uani .
C11 C 0.2351(2) 0.3823(2) 0.99696(12) 0.0276 1.0000 Uani .
C12 C 0.0665(2) 0.5677(2) 0.85926(11) 0.0244 1.0000 Uani .
C13 C 0.4440(2) 0.76706(19) 0.73966(11) 0.0232 1.0000 Uani .
C14 C 0.4575(2) 0.8983(2) 0.67438(10) 0.0228 1.0000 Uani .
C15 C 0.6397(3) 0.9903(2) 0.67754(12) 0.0299 1.0000 Uani .
C16 C 0.6425(3) 1.1123(2) 0.60943(13) 0.0357 1.0000 Uani .
C17 C 0.4658(3) 1.1481(2) 0.53586(14) 0.0370 1.0000 Uani .
C18 C 0.2882(3) 1.0622(2) 0.53047(12) 0.0312 1.0000 Uani .
C19 C 0.2809(2) 0.9356(2) 0.60025(11) 0.0242 1.0000 Uani .
C20 C 0.1039(2) 0.8385(2) 0.59757(12) 0.0288 1.0000 Uani .
H41 H 0.4810 0.5847 0.9155 0.0281 1.0000 Uiso R
H42 H 0.5500 0.4701 0.8293 0.0273 1.0000 Uiso R
H51 H 0.5381 0.3225 0.9810 0.0297 1.0000 Uiso R
H62 H 0.3204 0.1137 0.9035 0.0342 1.0000 Uiso R
H61 H 0.4520 0.1843 0.8214 0.0347 1.0000 Uiso R
H71 H 0.0970 0.1534 0.7426 0.0316 1.0000 Uiso R
H82 H 0.0398 0.4154 0.6777 0.0299 1.0000 Uiso R
H81 H 0.2845 0.3704 0.6859 0.0301 1.0000 Uiso R
H92 H -0.0494 0.1857 0.8941 0.0349 1.0000 Uiso R
H91 H -0.1637 0.3052 0.8055 0.0332 1.0000 Uiso R
H101 H -0.0793 0.4438 0.9656 0.0306 1.0000 Uiso R
H112 H 0.2772 0.4730 1.0432 0.0338 1.0000 Uiso R
H111 H 0.2143 0.2887 1.0392 0.0330 1.0000 Uiso R
H122 H 0.1042 0.6572 0.9058 0.0299 1.0000 Uiso R
H121 H -0.0661 0.5937 0.8115 0.0296 1.0000 Uiso R
H131 H 0.5649 0.7408 0.7898 0.0278 1.0000 Uiso R
H151 H 0.7589 0.9684 0.7281 0.0360 1.0000 Uiso R
H161 H 0.7664 1.1748 0.6114 0.0435 1.0000 Uiso R
H171 H 0.4680 1.2335 0.4888 0.0464 1.0000 Uiso R
H181 H 0.1705 1.0856 0.4787 0.0370 1.0000 Uiso R
H201 H -0.0177 0.8628 0.5474 0.0340 1.0000 Uiso R

loop_
_atom_site_aniso_label
_atom_site_aniso_U_11
_atom_site_aniso_U_22
_atom_site_aniso_U_33
_atom_site_aniso_U_23
_atom_site_aniso_U_13
_atom_site_aniso_U_12
N1 0.0224(6) 0.0290(7) 0.0305(6) 0.0033(6) -0.0025(5) 0.0004(6)
C2 0.0212(6) 0.0226(7) 0.0231(7) -0.0002(6) 0.0018(5) 0.0016(6)
C3 0.0192(6) 0.0212(7) 0.0226(6) -0.0003(6) 0.0016(5) 0.0007(5)
C4 0.0187(6) 0.0240(7) 0.0251(7) 0.0023(6) 0.0006(5) 0.0001(5)
C5 0.0211(7) 0.0251(8) 0.0278(7) 0.0034(6) 0.0007(5) 0.0008(6)
C6 0.0262(7) 0.0232(8) 0.0339(8) 0.0027(7) 0.0050(6) 0.0037(6)
C7 0.0268(7) 0.0229(8) 0.0287(7) -0.0036(6) 0.0021(6) -0.0017(6)
C8 0.0252(7) 0.0243(7) 0.0245(7) -0.0031(6) 0.0025(6) -0.0016(6)
C9 0.0224(7) 0.0285(8) 0.0328(8) 0.0016(7) 0.0028(6) -0.0042(6)
C10 0.0238(7) 0.0288(8) 0.0269(7) -0.0006(6) 0.0064(6) 0.0004(6)
C11 0.0271(7) 0.0316(8) 0.0239(6) 0.0019(6) 0.0042(6) -0.0012(6)
C12 0.0208(7) 0.0252(7) 0.0272(7) -0.0012(6) 0.0042(5) 0.0022(6)
C13 0.0210(6) 0.0259(8) 0.0217(6) -0.0010(6) 0.0005(5) -0.0001(6)
C14 0.0236(7) 0.0235(8) 0.0215(6) -0.0030(6) 0.0041(5) 0.0001(6)
C15 0.0288(8) 0.0339(9) 0.0266(7) -0.0004(7) 0.0034(6) -0.0049(7)
C16 0.0374(9) 0.0365(10) 0.0337(8) 0.0036(8) 0.0073(7) -0.0100(8)
C17 0.0451(10) 0.0338(9) 0.0321(8) 0.0086(7) 0.0070(7) -0.0042(8)
C18 0.0360(8) 0.0284(8) 0.0278(7) 0.0041(7) 0.0015(6) 0.0029(7)
C19 0.0255(7) 0.0237(7) 0.0230(7) -0.0010(6) 0.0027(5) 0.0027(6)
C20 0.0257(7) 0.0284(8) 0.0297(8) 0.0036(7) -0.0025(6) 0.0021(6)

loop_
_atom_type_symbol
_atom_type_scat_dispersion_real
_atom_type_scat_dispersion_imag
_atom_type_scat_Cromer_Mann_a1
_atom_type_scat_Cromer_Mann_b1
_atom_type_scat_Cromer_Mann_a2
_atom_type_scat_Cromer_Mann_b2
_atom_type_scat_Cromer_Mann_a3
_atom_type_scat_Cromer_Mann_b3
_atom_type_scat_Cromer_Mann_a4
_atom_type_scat_Cromer_Mann_b4
_atom_type_scat_Cromer_Mann_c
_atom_type_scat_source
C 0.0033 0.0016 2.3100 20.8439 1.0200 10.2075 1.5886 0.5687 0.8650 51.6512 0.2156 'International Tables Vol C 4.2.6.8 and 6.1.1.4'
H 0.0000 0.0000 0.4930 10.5109 0.3229 26.1257 0.1402 3.1424 0.0408 57.7998 0.0030 'International Tables Vol C 4.2.6.8 and 6.1.1.4'
N 0.0061 0.0033 12.2126 0.0057 3.1322 9.8933 2.0125 28.9975 1.1663 0.5826 -11.5290 'International Tables Vol C 4.2.6.8 and 6.1.1.4'

loop_
_geom_angle_atom_site_label_1
_geom_angle_atom_site_label_2
_geom_angle_atom_site_label_3
_geom_angle
_geom_angle_publ_flag
C2 N1 C20 118.35(13) yes
N1 C2 C3 114.50(13) yes
N1 C2 C13 121.43(14) yes
C3 C2 C13 124.06(13) yes
C2 C3 C4 112.33(12) yes
C2 C3 C8 109.76(11) yes
C4 C3 C8 108.27(12) yes
C2 C3 C12 109.51(12) yes
C4 C3 C12 108.46(11) yes
C8 C3 C12 108.42(12) yes
C3 C4 C5 110.82(12) yes
C3 C4 H41 108.8 no
C5 C4 H41 109.6 no
C3 C4 H42 109.3 no
C5 C4 H42 109.3 no
H41 C4 H42 109.1 no
C4 C5 C6 109.50(12) yes
C4 C5 C11 109.37(13) yes
C6 C5 C11 109.65(13) yes
C4 C5 H51 108.9 no
C6 C5 H51 109.6 no
C11 C5 H51 109.7 no
C5 C6 C7 109.18(13) yes
C5 C6 H62 109.5 no
C7 C6 H62 109.4 no
C5 C6 H61 109.3 no
C7 C6 H61 108.7 no
H62 C6 H61 110.7 no
C6 C7 C8 109.75(12) yes
C6 C7 C9 109.53(13) yes
C8 C7 C9 109.43(13) yes
C6 C7 H71 109.9 no
C8 C7 H71 109.1 no
C9 C7 H71 109.2 no
C3 C8 C7 110.42(11) yes
C3 C8 H82 109.2 no
C7 C8 H82 108.8 no
C3 C8 H81 107.5 no
C7 C8 H81 110.1 no
H82 C8 H81 110.7 no
C7 C9 C10 109.50(13) yes
C7 C9 H92 108.2 no
C10 C9 H92 109.5 no
C7 C9 H91 110.1 no
C10 C9 H91 109.6 no
H92 C9 H91 110.0 no
C9 C10 C11 109.33(14) yes
C9 C10 C12 109.44(12) yes
C11 C10 C12 109.44(13) yes
C9 C10 H101 109.4 no
C11 C10 H101 109.0 no
C12 C10 H101 110.2 no
C10 C11 C5 109.40(12) yes
C10 C11 H112 109.7 no
C5 C11 H112 109.5 no
C10 C11 H111 109.9 no
C5 C11 H111 109.6 no
H112 C11 H111 108.7 no
C10 C12 C3 110.49(12) yes
C10 C12 H122 108.4 no
C3 C12 H122 110.6 no
C10 C12 H121 109.4 no
C3 C12 H121 109.1 no
H122 C12 H121 108.8 no
C2 C13 C14 120.59(13) yes
C2 C13 H131 121.5 no
C14 C13 H131 117.9 no
C13 C14 C15 123.49(13) yes
C13 C14 C19 117.78(13) yes
C15 C14 C19 118.70(14) yes
C14 C15 C16 119.98(15) yes
C14 C15 H151 119.8 no
C16 C15 H151 120.2 no
C15 C16 C17 120.77(16) yes
C15 C16 H161 120.0 no
C17 C16 H161 119.2 no
C16 C17 C18 120.89(16) yes
C16 C17 H171 120.6 no
C18 C17 H171 118.5 no
C17 C18 C19 119.48(15) yes
C17 C18 H181 120.1 no
C19 C18 H181 120.4 no
C18 C19 C14 120.17(14) yes
C18 C19 C20 122.72(14) yes
C14 C19 C20 117.07(13) yes
C19 C20 N1 124.77(14) yes
C19 C20 H201 117.9 no
N1 C20 H201 117.3 no

loop_
_geom_bond_atom_site_label_1
_geom_bond_atom_site_label_2
_geom_bond_distance
_geom_bond_publ_flag
N1 C2 1.3796(18) yes
N1 C20 1.313(2) yes
C2 C3 1.518(2) yes
C2 C13 1.373(2) yes
C3 C4 1.5365(19) yes
C3 C8 1.548(2) yes
C3 C12 1.5453(19) yes
C4 C5 1.533(2) yes
C4 H41 0.997 no
C4 H42 0.989 no
C5 C6 1.534(2) yes
C5 C11 1.535(2) yes
C5 H51 0.995 no
C6 C7 1.533(2) yes
C6 H62 0.968 no
C6 H61 0.992 no
C7 C8 1.532(2) yes
C7 C9 1.536(2) yes
C7 H71 1.004 no
C8 H82 1.005 no
C8 H81 0.978 no
C9 C10 1.536(2) yes
C9 H92 0.990 no
C9 H91 0.995 no
C10 C11 1.535(2) yes
C10 C12 1.535(2) yes
C10 H101 1.008 no
C11 H112 0.988 no
C11 H111 0.991 no
C12 H122 0.978 no
C12 H121 1.005 no
C13 C14 1.416(2) yes
C13 H131 0.966 no
C14 C15 1.418(2) yes
C14 C19 1.4153(19) yes
C15 C16 1.370(2) yes
C15 H151 0.953 no
C16 C17 1.409(3) yes
C16 H161 0.964 no
C17 C18 1.362(2) yes
C17 H171 0.954 no
C18 C19 1.418(2) yes
C18 H181 0.958 no
C19 C20 1.415(2) yes
C20 H201 0.965 no

loop_
_geom_hbond_atom_site_label_D
_geom_hbond_atom_site_label_H
_geom_hbond_atom_site_label_A
_geom_hbond_site_symmetry_A
_geom_hbond_angle_DHA
_geom_hbond_distance_DH
_geom_hbond_distance_HA
_geom_hbond_distance_DA
_geom_hbond_publ_flag
C18 H181 N1 2_556 164.90(5) 0.958 2.529 3.462(2) yes
